data_8103573
loop_
_publ_author_name
'Maier, H. E.'
'Krischner, H.'
'Paulus, H.'

_publ_section_title
;
 Kristallstrukturen komplexer Alkali-Nickel-Azidhydrate
;
_journal_name_full 'Zeitschrift fuer Kristallographie (149,1979-)'
_journal_page_first 277
_journal_page_last 289
_journal_paper_doi 10.1524/zkri.1981.157.3-4.277
_journal_volume 157
_journal_year 1981
_chemical_formula_sum 'H4 K4 N18 Ni O2'
_chemical_name_systematic 'K4 (Ni (N3)6) (H2 O)2'
_space_group_IT_number 2
_symmetry_space_group_name_Hall '-P 1'
_symmetry_space_group_name_H-M 'P -1'
_cell_angle_alpha 99.78
_cell_angle_beta 89.31
_cell_angle_gamma 94.55
_cell_formula_units_Z 2
_cell_length_a 6.5345
_cell_length_b 10.8192
_cell_length_c 11.4537
_cell_volume 795.471
_citation_journal_id_ASTM ZEKRDZ
_cod_data_source_file Maier_ZEKRDZ_1981_519.cif
_cod_data_source_block H4K4N18Ni1O2
_cod_original_cell_volume 795.4707
_cod_original_formula_sum 'H4 K4 N18 Ni1 O2'
_cod_database_code 8103573

loop_
_symmetry_equiv_pos_as_xyz
x,y,z
-x,-y,-z

loop_
_atom_site_label
_atom_site_type_symbol
_atom_site_fract_x
_atom_site_fract_y
_atom_site_fract_z
_atom_site_occupancy
_atom_site_U_iso_or_equiv
N11 N 0.9574 -0.2141 0.2739 1 0.0
K3 K+1 0.2609 0.0864 0.4302 1 0.0
H4 H+1 0.3527 0.5039 0.1335 1 0.0
N14 N 0.974 0.2128 0.1807 1 0.0
N5 N 0.8276 0.1979 0.4467 1 0.0
N6 N 0.9481 0.2824 0.4726 1 0.0
N13 N 0.9987 0.1155 0.2119 1 0.0
N16 N 0.5366 0.1126 0.1765 1 0.0
N17 N 0.4883 0.2099 0.2303 1 0.0
N9 N 0.4793 -0.3131 0.3416 1 0.0
N18 N 0.4376 0.3053 0.2826 1 0.0
N1 N 0.7738 -0.1054 0.0802 1 0.0
Ni1 Ni+2 0.7356 0.0004 0.2505 1 0.0
H1 H+1 0.6983 0.5052 0.5023 1 0.0
N3 N 0.5467 -0.285 0.0267 1 0.0
K2 K+1 0.1364 0.4921 0.3589 1 0.0
N8 N 0.4769 -0.2151 0.3131 1 0.0
N2 N 0.66 -0.1974 0.0528 1 0.0
H3 H+1 0.2291 0.4908 -0.0012 1 0.0
K4 K+1 0.2249 0.912 0.0692 1 0.0
N15 N 0.9486 0.3079 0.1497 1 0.0
N12 N 0.9816 -0.3143 0.2229 1 0.0
N10 N 0.931 -0.1113 0.3268 1 0.0
N7 N 0.4708 -0.1146 0.2844 1 0.0
H2 H+1 0.8623 0.5054 0.3827 1 0.0
O1 O-2 0.7174 0.5027 0.4144 1 0.0
K1 K+1 0.6369 0.4923 0.1385 1 0.0
O2 O-2 0.2221 0.5069 0.0881 1 0.0
N4 N 0.7067 0.109 0.4199 1 0.0
